data_4081143
loop_
_publ_author_name
'Jayarathne, Upul'
'Mazzacano, Thomas J.'
'Bagherzadeh, Sharareh'
'Mankad, Neal P.'

_publ_section_title
;
 Heterobimetallic Complexes with Polar, Unsupported Cu--Fe and Zn--Fe
 Bonds Stabilized by N-Heterocyclic Carbenes
;
_journal_issue 14
_journal_name_full Organometallics
_journal_page_first 3986
_journal_paper_doi 10.1021/om400471u
_journal_volume 32
_journal_year 2013
_chemical_formula_sum 'C28 H31 Cu Fe N2 O2'
_chemical_formula_weight 546.94
_chemical_name_common SIMesCuFp
_chemical_name_systematic
; 
 ? 
;
_space_group_IT_number 2
_symmetry_cell_setting triclinic
_symmetry_space_group_name_Hall '-P 1'
_symmetry_space_group_name_H-M 'P -1'
_atom_sites_solution_hydrogens geom
_atom_sites_solution_primary direct
_atom_sites_solution_secondary difmap
_audit_creation_method SHELXL-97
_cell_angle_alpha 88.105(4)
_cell_angle_beta 80.824(4)
_cell_angle_gamma 70.841(4)
_cell_formula_units_Z 2
_cell_length_a 8.232(2)
_cell_length_b 9.071(2)
_cell_length_c 18.483(5)
_cell_measurement_reflns_used 2967
_cell_measurement_temperature 100(2)
_cell_measurement_theta_max 23.26
_cell_measurement_theta_min 1.12
_cell_volume 1286.8(5)
_computing_cell_refinement 'Bruker SMART'
_computing_data_collection 'Bruker SMART'
_computing_data_reduction 'Bruker SAINT'
_computing_molecular_graphics 'Bruker SHELXTL'
_computing_publication_material 'Bruker SHELXTL'
_computing_structure_refinement 'SHELXL-97 (Sheldrick, 1997)'
_computing_structure_solution 'SHELXS-97 (Sheldrick, 1990)'
_diffrn_ambient_temperature 100(2)
_diffrn_measured_fraction_theta_full 0.998
_diffrn_measured_fraction_theta_max 0.998
_diffrn_measurement_device_type 'CCD area detector'
_diffrn_measurement_method 'phi and omega scans'
_diffrn_radiation_monochromator graphite
_diffrn_radiation_source 'fine-focus sealed tube'
_diffrn_radiation_type MoK\a
_diffrn_radiation_wavelength 0.71073
_diffrn_reflns_av_R_equivalents 0.0000
_diffrn_reflns_av_sigmaI/netI 0.0388
_diffrn_reflns_limit_h_max 9
_diffrn_reflns_limit_h_min -8
_diffrn_reflns_limit_k_max 10
_diffrn_reflns_limit_k_min -10
_diffrn_reflns_limit_l_max 20
_diffrn_reflns_limit_l_min 0
_diffrn_reflns_number 3691
_diffrn_reflns_theta_full 23.26
_diffrn_reflns_theta_max 23.26
_diffrn_reflns_theta_min 1.12
_exptl_absorpt_coefficient_mu 1.417
_exptl_absorpt_correction_T_max 0.880
_exptl_absorpt_correction_T_min 0.642
_exptl_absorpt_correction_type multi-scan
_exptl_crystal_colour yellow
_exptl_crystal_density_diffrn 1.412
_exptl_crystal_density_meas ?
_exptl_crystal_density_method 'not measured'
_exptl_crystal_description block
_exptl_crystal_F_000 568
_exptl_crystal_size_max 0.32
_exptl_crystal_size_mid 0.28
_exptl_crystal_size_min 0.09
_refine_diff_density_max 0.680
_refine_diff_density_min -0.322
_refine_diff_density_rms 0.070
_refine_ls_extinction_method none
_refine_ls_goodness_of_fit_ref 1.041
_refine_ls_hydrogen_treatment constr
_refine_ls_matrix_type full
_refine_ls_number_parameters 313
_refine_ls_number_reflns 3691
_refine_ls_number_restraints 0
_refine_ls_restrained_S_all 1.041
_refine_ls_R_factor_all 0.0495
_refine_ls_R_factor_gt 0.0381
_refine_ls_shift/su_max 0.044
_refine_ls_shift/su_mean 0.001
_refine_ls_structure_factor_coef Fsqd
_refine_ls_weighting_details 'calc w=1/[\s^2^(Fo^2^)+(0.0487P)^2^+0.6865P] where P=(Fo^2^+2Fc^2^)/3'
_refine_ls_weighting_scheme calc
_refine_ls_wR_factor_gt 0.0883
_refine_ls_wR_factor_ref 0.0937
_reflns_number_gt 3041
_reflns_number_total 3691
_reflns_threshold_expression >2sigma(I)
_cod_data_source_file om400471u_si_004.cif
_cod_data_source_block cnmnm3
_cod_depositor_comments
;
The following automatic conversions were performed:

'_symmetry_cell_setting' value 'Triclinic' changed to 'triclinic'
according to /home/saulius/struct/CIF-dictionaries/cif_core.dic
dictionary named 'cif_core.dic' version 2.4.2 from 2011-04-26.

Automatic conversion script
Id: cif_fix_values 1891 2012-01-12 08:04:46Z andrius 

The following automatic conversions were performed:

'_exptl_crystal_density_meas' value 'not measured' was changed to '?'
- the value is perceived as not measured.

Automatic conversion script
Id: cif_fix_values 3008 2015-01-20 13:52:24Z robertas 
;
_cod_original_sg_symbol_H-M P-1
_cod_database_code 4081143

loop_
_symmetry_equiv_pos_as_xyz
'x, y, z'
'-x, -y, -z'

loop_
_atom_site_label
_atom_site_type_symbol
_atom_site_fract_x
_atom_site_fract_y
_atom_site_fract_z
_atom_site_U_iso_or_equiv
_atom_site_adp_type
_atom_site_occupancy
_atom_site_symmetry_multiplicity
_atom_site_calc_flag
_atom_site_refinement_flags
Cu1 Cu 0.70053(5) 0.55411(4) 0.27018(2) 0.02370(15) Uani 1 1 d .
Fe1 Fe 0.86653(6) 0.32501(5) 0.20212(3) 0.02334(16) Uani 1 1 d .
C1 C 0.5616(4) 0.7609(4) 0.30410(18) 0.0225(8) Uani 1 1 d .
C2 C 0.4197(6) 0.9997(4) 0.3679(2) 0.0451(11) Uani 1 1 d .
H2A H 0.4871 1.0674 0.3775 0.054 Uiso 1 1 calc R
H2B H 0.3119 1.0245 0.4043 0.054 Uiso 1 1 calc R
C3 C 0.3790(5) 1.0173(4) 0.2899(2) 0.0376(10) Uani 1 1 d .
H3A H 0.2532 1.0389 0.2894 0.045 Uiso 1 1 calc R
H3B H 0.4152 1.1020 0.2646 0.045 Uiso 1 1 calc R
C4 C 0.4853(4) 0.8264(4) 0.18159(18) 0.0240(8) Uani 1 1 d .
C5 C 0.6122(4) 0.8502(4) 0.12748(19) 0.0258(8) Uani 1 1 d .
C6 C 0.6102(4) 0.8156(4) 0.05565(19) 0.0289(8) Uani 1 1 d .
H6 H 0.6968 0.8308 0.0184 0.035 Uiso 1 1 calc R
C7 C 0.4849(5) 0.7589(4) 0.03623(19) 0.0287(8) Uani 1 1 d .
C8 C 0.3598(4) 0.7370(4) 0.09145(19) 0.0291(8) Uani 1 1 d .
H8 H 0.2739 0.6978 0.0789 0.035 Uiso 1 1 calc R
C9 C 0.3567(4) 0.7705(4) 0.16428(18) 0.0254(8) Uani 1 1 d .
C10 C 0.7512(5) 0.9100(4) 0.1473(2) 0.0367(9) Uani 1 1 d .
H10A H 0.8419 0.8996 0.1046 0.055 Uiso 1 1 calc R
H10B H 0.8029 0.8490 0.1876 0.055 Uiso 1 1 calc R
H10C H 0.6989 1.0201 0.1627 0.055 Uiso 1 1 calc R
C11 C 0.4873(5) 0.7199(5) -0.0427(2) 0.0423(10) Uani 1 1 d .
H11A H 0.5149 0.8002 -0.0742 0.063 Uiso 1 1 calc R
H11B H 0.3727 0.7160 -0.0489 0.063 Uiso 1 1 calc R
H11C H 0.5757 0.6182 -0.0562 0.063 Uiso 1 1 calc R
C12 C 0.2189(5) 0.7451(5) 0.2233(2) 0.0395(10) Uani 1 1 d .
H12A H 0.1283 0.8454 0.2375 0.059 Uiso 1 1 calc R
H12B H 0.2722 0.6993 0.2661 0.059 Uiso 1 1 calc R
H12C H 0.1668 0.6743 0.2045 0.059 Uiso 1 1 calc R
C13 C 0.5961(4) 0.7666(4) 0.43361(18) 0.0245(8) Uani 1 1 d .
C14 C 0.7650(4) 0.7586(4) 0.43914(18) 0.0267(8) Uani 1 1 d .
C15 C 0.8311(4) 0.6945(4) 0.50176(19) 0.0279(8) Uani 1 1 d .
H15 H 0.9473 0.6863 0.5061 0.033 Uiso 1 1 calc R
C16 C 0.7329(4) 0.6421(4) 0.55833(18) 0.0262(8) Uani 1 1 d .
C17 C 0.5635(5) 0.6560(4) 0.55166(18) 0.0278(8) Uani 1 1 d .
H17 H 0.4946 0.6219 0.5904 0.033 Uiso 1 1 calc R
C18 C 0.4911(4) 0.7186(4) 0.48976(18) 0.0252(8) Uani 1 1 d .
C19 C 0.8725(5) 0.8186(5) 0.3791(2) 0.0405(10) Uani 1 1 d .
H19A H 0.9813 0.8158 0.3951 0.061 Uiso 1 1 calc R
H19B H 0.8070 0.9262 0.3682 0.061 Uiso 1 1 calc R
H19C H 0.8990 0.7527 0.3350 0.061 Uiso 1 1 calc R
C20 C 0.8079(5) 0.5754(4) 0.62626(19) 0.0368(9) Uani 1 1 d .
H20A H 0.7687 0.6561 0.6651 0.055 Uiso 1 1 calc R
H20B H 0.9353 0.5394 0.6151 0.055 Uiso 1 1 calc R
H20C H 0.7683 0.4873 0.6427 0.055 Uiso 1 1 calc R
C21 C 0.3047(5) 0.7362(5) 0.4847(2) 0.0392(10) Uani 1 1 d .
H21A H 0.2315 0.8449 0.4957 0.059 Uiso 1 1 calc R
H21B H 0.2646 0.6678 0.5201 0.059 Uiso 1 1 calc R
H21C H 0.2968 0.7074 0.4351 0.059 Uiso 1 1 calc R
C22 C 1.1137(5) 0.3412(5) 0.1639(2) 0.0350(9) Uani 1 1 d .
H22 H 1.1923 0.3489 0.1949 0.042 Uiso 1 1 calc R
C23 C 0.9868(5) 0.4668(4) 0.1371(2) 0.0342(9) Uani 1 1 d .
H23 H 0.9657 0.5744 0.1464 0.041 Uiso 1 1 calc R
C24 C 0.8969(5) 0.4055(4) 0.0943(2) 0.0331(9) Uani 1 1 d .
H24 H 0.8038 0.4641 0.0698 0.040 Uiso 1 1 calc R
C25 C 0.9699(5) 0.2399(4) 0.09410(19) 0.0332(9) Uani 1 1 d .
H25 H 0.9338 0.1687 0.0694 0.040 Uiso 1 1 calc R
C26 C 1.1031(5) 0.2002(4) 0.13622(19) 0.0328(9) Uani 1 1 d .
H26 H 1.1745 0.0974 0.1450 0.039 Uiso 1 1 calc R
C27 C 0.6505(5) 0.3357(4) 0.21470(19) 0.0328(9) Uani 1 1 d .
C28 C 0.8938(5) 0.2525(4) 0.2887(2) 0.0359(9) Uani 1 1 d .
N1 N 0.4831(4) 0.8642(3) 0.25628(15) 0.0259(7) Uani 1 1 d .
N2 N 0.5249(4) 0.8320(3) 0.36895(16) 0.0270(7) Uani 1 1 d .
O1 O 0.5061(3) 0.3365(3) 0.22095(15) 0.0473(7) Uani 1 1 d .
O2 O 0.9172(4) 0.1981(4) 0.34569(16) 0.0555(8) Uani 1 1 d .

loop_
_atom_site_aniso_label
_atom_site_aniso_U_11
_atom_site_aniso_U_22
_atom_site_aniso_U_33
_atom_site_aniso_U_23
_atom_site_aniso_U_13
_atom_site_aniso_U_12
Cu1 0.0242(3) 0.0201(2) 0.0244(3) -0.00428(17) -0.00361(18) -0.00364(18)
Fe1 0.0201(3) 0.0227(3) 0.0261(3) -0.0041(2) -0.0006(2) -0.0064(2)
C1 0.0209(18) 0.0213(19) 0.026(2) -0.0006(15) -0.0034(15) -0.0072(15)
C2 0.057(3) 0.024(2) 0.042(3) -0.0084(18) -0.016(2) 0.008(2)
C3 0.043(2) 0.025(2) 0.037(2) -0.0054(17) -0.0056(19) -0.0005(18)
C4 0.0258(19) 0.0193(18) 0.0243(19) 0.0025(15) -0.0075(15) -0.0022(15)
C5 0.025(2) 0.0223(19) 0.030(2) 0.0047(15) -0.0074(16) -0.0079(16)
C6 0.025(2) 0.033(2) 0.027(2) 0.0100(16) -0.0021(16) -0.0088(17)
C7 0.028(2) 0.033(2) 0.026(2) 0.0029(16) -0.0067(16) -0.0090(17)
C8 0.024(2) 0.033(2) 0.034(2) 0.0002(16) -0.0081(16) -0.0114(17)
C9 0.0222(19) 0.0240(19) 0.028(2) 0.0041(15) -0.0019(15) -0.0061(16)
C10 0.034(2) 0.041(2) 0.040(2) 0.0050(18) -0.0102(18) -0.0176(19)
C11 0.041(2) 0.061(3) 0.027(2) -0.0026(19) -0.0071(18) -0.019(2)
C12 0.031(2) 0.053(3) 0.037(2) 0.0016(19) 0.0016(18) -0.021(2)
C13 0.028(2) 0.0205(19) 0.0213(19) -0.0090(15) -0.0020(15) -0.0034(16)
C14 0.026(2) 0.0247(19) 0.027(2) -0.0069(15) 0.0016(15) -0.0060(16)
C15 0.0202(19) 0.028(2) 0.033(2) -0.0066(16) -0.0053(16) -0.0041(16)
C16 0.028(2) 0.0235(19) 0.0241(19) -0.0081(15) -0.0032(16) -0.0046(16)
C17 0.034(2) 0.026(2) 0.0223(19) -0.0051(15) 0.0035(16) -0.0110(17)
C18 0.0229(19) 0.0249(19) 0.025(2) -0.0133(15) 0.0005(15) -0.0051(15)
C19 0.033(2) 0.045(2) 0.043(2) 0.0074(19) -0.0017(18) -0.0141(19)
C20 0.042(2) 0.037(2) 0.026(2) -0.0050(17) -0.0053(17) -0.0055(19)
C21 0.031(2) 0.045(2) 0.044(2) -0.0076(19) -0.0045(18) -0.0159(19)
C22 0.022(2) 0.050(3) 0.034(2) -0.0011(19) 0.0012(17) -0.0148(19)
C23 0.034(2) 0.031(2) 0.040(2) 0.0011(18) 0.0008(18) -0.0168(18)
C24 0.028(2) 0.037(2) 0.033(2) 0.0099(17) -0.0071(17) -0.0076(18)
C25 0.037(2) 0.038(2) 0.026(2) -0.0092(17) 0.0053(17) -0.0180(19)
C26 0.023(2) 0.036(2) 0.027(2) 0.0010(17) 0.0072(16) 0.0016(17)
C27 0.034(2) 0.033(2) 0.029(2) -0.0123(16) 0.0046(17) -0.0100(18)
C28 0.025(2) 0.036(2) 0.041(3) -0.0055(19) 0.0050(18) -0.0064(18)
N1 0.0281(16) 0.0216(16) 0.0245(16) -0.0010(13) -0.0060(13) -0.0025(13)
N2 0.0307(17) 0.0182(15) 0.0281(17) -0.0058(13) -0.0085(13) -0.0003(13)
O1 0.0272(16) 0.068(2) 0.0512(19) -0.0162(15) 0.0029(13) -0.0243(15)
O2 0.058(2) 0.069(2) 0.0332(18) 0.0151(16) -0.0042(15) -0.0141(17)

loop_
_atom_type_symbol
_atom_type_description
_atom_type_scat_dispersion_real
_atom_type_scat_dispersion_imag
_atom_type_scat_source
C C 0.0033 0.0016 'International Tables Vol C Tables 4.2.6.8 and 6.1.1.4'
H H 0.0000 0.0000 'International Tables Vol C Tables 4.2.6.8 and 6.1.1.4'
N N 0.0061 0.0033 'International Tables Vol C Tables 4.2.6.8 and 6.1.1.4'
O O 0.0106 0.0060 'International Tables Vol C Tables 4.2.6.8 and 6.1.1.4'
Fe Fe 0.3463 0.8444 'International Tables Vol C Tables 4.2.6.8 and 6.1.1.4'
Cu Cu 0.3201 1.2651 'International Tables Vol C Tables 4.2.6.8 and 6.1.1.4'

loop_
_geom_angle_atom_site_label_1
_geom_angle_atom_site_label_2
_geom_angle_atom_site_label_3
_geom_angle
C1 Cu1 Fe1 167.00(10)
C1 Cu1 C27 136.01(13)
Fe1 Cu1 C27 42.20(9)
C27 Fe1 C28 92.80(17)
C27 Fe1 C22 166.21(16)
C28 Fe1 C22 100.84(16)
C27 Fe1 C24 100.80(16)
C28 Fe1 C24 166.37(16)
C22 Fe1 C24 65.60(14)
C27 Fe1 C25 105.78(15)
C28 Fe1 C25 135.26(16)
C22 Fe1 C25 65.67(14)
C24 Fe1 C25 39.49(14)
C27 Fe1 C23 128.26(16)
C28 Fe1 C23 130.42(16)
C22 Fe1 C23 39.13(14)
C24 Fe1 C23 38.95(14)
C25 Fe1 C23 65.71(14)
C27 Fe1 C26 138.54(16)
C28 Fe1 C26 103.48(16)
C22 Fe1 C26 39.67(14)
C24 Fe1 C26 65.51(14)
C25 Fe1 C26 38.52(14)
C23 Fe1 C26 65.82(14)
C27 Fe1 Cu1 71.63(12)
C28 Fe1 Cu1 82.02(13)
C22 Fe1 Cu1 107.99(11)
C24 Fe1 Cu1 102.97(10)
C25 Fe1 Cu1 142.25(10)
C23 Fe1 Cu1 86.08(11)
C26 Fe1 Cu1 147.57(11)
N2 C1 N1 108.1(3)
N2 C1 Cu1 132.7(2)
N1 C1 Cu1 119.2(2)
N2 C2 C3 102.2(3)
N2 C2 H2A 111.3
C3 C2 H2A 111.3
N2 C2 H2B 111.3
C3 C2 H2B 111.3
H2A C2 H2B 109.2
N1 C3 C2 102.5(3)
N1 C3 H3A 111.3
C2 C3 H3A 111.3
N1 C3 H3B 111.3
C2 C3 H3B 111.3
H3A C3 H3B 109.2
C5 C4 C9 121.4(3)
C5 C4 N1 119.5(3)
C9 C4 N1 119.1(3)
C6 C5 C4 118.6(3)
C6 C5 C10 120.8(3)
C4 C5 C10 120.7(3)
C5 C6 C7 121.7(3)
C5 C6 H6 119.1
C7 C6 H6 119.1
C8 C7 C6 118.3(3)
C8 C7 C11 121.1(3)
C6 C7 C11 120.6(3)
C9 C8 C7 121.9(3)
C9 C8 H8 119.1
C7 C8 H8 119.1
C8 C9 C4 118.1(3)
C8 C9 C12 120.7(3)
C4 C9 C12 121.2(3)
C5 C10 H10A 109.5
C5 C10 H10B 109.5
H10A C10 H10B 109.5
C5 C10 H10C 109.5
H10A C10 H10C 109.5
H10B C10 H10C 109.5
C7 C11 H11A 109.5
C7 C11 H11B 109.5
H11A C11 H11B 109.5
C7 C11 H11C 109.5
H11A C11 H11C 109.5
H11B C11 H11C 109.5
C9 C12 H12A 109.5
C9 C12 H12B 109.5
H12A C12 H12B 109.5
C9 C12 H12C 109.5
H12A C12 H12C 109.5
H12B C12 H12C 109.5
C14 C13 C18 122.2(3)
C14 C13 N2 118.9(3)
C18 C13 N2 118.9(3)
C15 C14 C13 117.8(3)
C15 C14 C19 121.2(3)
C13 C14 C19 121.0(3)
C14 C15 C16 122.0(3)
C14 C15 H15 119.0
C16 C15 H15 119.0
C17 C16 C15 118.4(3)
C17 C16 C20 121.0(3)
C15 C16 C20 120.6(3)
C16 C17 C18 121.9(3)
C16 C17 H17 119.0
C18 C17 H17 119.0
C17 C18 C13 117.6(3)
C17 C18 C21 120.8(3)
C13 C18 C21 121.5(3)
C14 C19 H19A 109.5
C14 C19 H19B 109.5
H19A C19 H19B 109.5
C14 C19 H19C 109.5
H19A C19 H19C 109.5
H19B C19 H19C 109.5
C16 C20 H20A 109.5
C16 C20 H20B 109.5
H20A C20 H20B 109.5
C16 C20 H20C 109.5
H20A C20 H20C 109.5
H20B C20 H20C 109.5
C18 C21 H21A 109.5
C18 C21 H21B 109.5
H21A C21 H21B 109.5
C18 C21 H21C 109.5
H21A C21 H21C 109.5
H21B C21 H21C 109.5
C23 C22 C26 107.8(3)
C23 C22 Fe1 70.8(2)
C26 C22 Fe1 70.7(2)
C23 C22 H22 126.1
C26 C22 H22 126.1
Fe1 C22 H22 124.0
C24 C23 C22 108.1(3)
C24 C23 Fe1 70.5(2)
C22 C23 Fe1 70.0(2)
C24 C23 H23 125.9
C22 C23 H23 125.9
Fe1 C23 H23 125.1
C23 C24 C25 107.9(3)
C23 C24 Fe1 70.5(2)
C25 C24 Fe1 70.3(2)
C23 C24 H24 126.1
C25 C24 H24 126.1
Fe1 C24 H24 124.7
C26 C25 C24 108.3(3)
C26 C25 Fe1 70.8(2)
C24 C25 Fe1 70.2(2)
C26 C25 H25 125.9
C24 C25 H25 125.9
Fe1 C25 H25 124.7
C25 C26 C22 107.9(3)
C25 C26 Fe1 70.6(2)
C22 C26 Fe1 69.7(2)
C25 C26 H26 126.0
C22 C26 H26 126.0
Fe1 C26 H26 125.2
O1 C27 Fe1 176.6(3)
O1 C27 Cu1 117.2(3)
Fe1 C27 Cu1 66.17(12)
O2 C28 Fe1 177.2(4)
C1 N1 C4 123.9(3)
C1 N1 C3 113.4(3)
C4 N1 C3 122.4(3)
C1 N2 C13 125.7(3)
C1 N2 C2 113.4(3)
C13 N2 C2 120.3(3)

loop_
_geom_bond_atom_site_label_1
_geom_bond_atom_site_label_2
_geom_bond_distance
Cu1 C1 1.913(3)
Cu1 Fe1 2.3514(7)
Cu1 C27 2.439(4)
Fe1 C27 1.727(4)
Fe1 C28 1.729(4)
Fe1 C22 2.095(3)
Fe1 C24 2.105(4)
Fe1 C25 2.106(4)
Fe1 C23 2.106(3)
Fe1 C26 2.108(3)
C1 N2 1.324(4)
C1 N1 1.344(4)
C2 N2 1.485(4)
C2 C3 1.522(5)
C2 H2A 0.9900
C2 H2B 0.9900
C3 N1 1.469(4)
C3 H3A 0.9900
C3 H3B 0.9900
C4 C5 1.392(5)
C4 C9 1.397(5)
C4 N1 1.429(4)
C5 C6 1.378(5)
C5 C10 1.514(5)
C6 C7 1.392(5)
C6 H6 0.9500
C7 C8 1.388(5)
C7 C11 1.508(5)
C8 C9 1.384(5)
C8 H8 0.9500
C9 C12 1.513(5)
C10 H10A 0.9800
C10 H10B 0.9800
C10 H10C 0.9800
C11 H11A 0.9800
C11 H11B 0.9800
C11 H11C 0.9800
C12 H12A 0.9800
C12 H12B 0.9800
C12 H12C 0.9800
C13 C14 1.388(5)
C13 C18 1.394(5)
C13 N2 1.439(4)
C14 C15 1.387(5)
C14 C19 1.508(5)
C15 C16 1.387(5)
C15 H15 0.9500
C16 C17 1.383(5)
C16 C20 1.509(5)
C17 C18 1.393(5)
C17 H17 0.9500
C18 C21 1.508(5)
C19 H19A 0.9800
C19 H19B 0.9800
C19 H19C 0.9800
C20 H20A 0.9800
C20 H20B 0.9800
C20 H20C 0.9800
C21 H21A 0.9800
C21 H21B 0.9800
C21 H21C 0.9800
C22 C23 1.407(5)
C22 C26 1.427(5)
C22 H22 0.9500
C23 C24 1.404(5)
C23 H23 0.9500
C24 C25 1.423(5)
C24 H24 0.9500
C25 C26 1.390(5)
C25 H25 0.9500
C26 H26 0.9500
C27 O1 1.174(4)
C28 O2 1.166(4)
